data_1508288
loop_
_publ_author_name
'Ma, Ai-Jun'
'Tu, Yong-Qiang'
'Peng, Jin-Bao'
'Dou, Qing-Yun'
'Hou, Si-Hua'
'Zhang, Fu-Min'
'Wang, Shao-Hua'

_publ_section_title
;
 Total synthesis of (-)-FR901483.
;
_journal_issue 14
_journal_name_full 'Organic letters'
_journal_page_first 3604
_journal_page_last 3607
_journal_paper_doi 10.1021/ol301331t
_journal_volume 14
_journal_year 2012
_chemical_formula_sum 'C33 H37 N3 O4'
_chemical_formula_weight 539.66
_chemical_name_systematic
; 
 ? 
;
_space_group_IT_number 4
_symmetry_cell_setting monoclinic
_symmetry_space_group_name_Hall 'P 2yb'
_symmetry_space_group_name_H-M 'P 1 21 1'
_atom_sites_solution_hydrogens geom
_atom_sites_solution_primary direct
_atom_sites_solution_secondary difmap
_audit_creation_method SHELXL-97
_cell_angle_alpha 90.00
_cell_angle_beta 99.670(5)
_cell_angle_gamma 90.00
_cell_formula_units_Z 2
_cell_length_a 10.608(6)
_cell_length_b 11.553(6)
_cell_length_c 12.532(7)
_cell_measurement_reflns_used 3193
_cell_measurement_temperature 296(2)
_cell_measurement_theta_max 21.51
_cell_measurement_theta_min 2.33
_cell_volume 1514.0(14)
_computing_cell_refinement 'Bruker SAINT'
_computing_data_collection 'Bruker APEX2'
_computing_data_reduction 'Bruker SAINT'
_computing_molecular_graphics 'Bruker SHELXTL'
_computing_publication_material 'Bruker SHELXTL'
_computing_structure_refinement 'SHELXL-97 (Sheldrick, 2008)'
_computing_structure_solution 'SHELXS-97 (Sheldrick, 2008)'
_diffrn_ambient_temperature 296(2)
_diffrn_measured_fraction_theta_full 0.998
_diffrn_measured_fraction_theta_max 0.998
_diffrn_measurement_device_type 'Bruker APEX-II CCD'
_diffrn_measurement_method '\f and \w scans'
_diffrn_radiation_monochromator graphite
_diffrn_radiation_source 'fine-focus sealed tube'
_diffrn_radiation_type MoK\a
_diffrn_radiation_wavelength 0.71073
_diffrn_reflns_av_R_equivalents 0.0295
_diffrn_reflns_av_sigmaI/netI 0.0485
_diffrn_reflns_limit_h_max 12
_diffrn_reflns_limit_h_min -12
_diffrn_reflns_limit_k_max 13
_diffrn_reflns_limit_k_min -13
_diffrn_reflns_limit_l_max 15
_diffrn_reflns_limit_l_min -15
_diffrn_reflns_number 10867
_diffrn_reflns_theta_full 25.50
_diffrn_reflns_theta_max 25.50
_diffrn_reflns_theta_min 2.33
_exptl_absorpt_coefficient_mu 0.078
_exptl_absorpt_correction_T_max 0.9853
_exptl_absorpt_correction_T_min 0.9823
_exptl_absorpt_correction_type multi-scan
_exptl_absorpt_process_details SADABS
_exptl_crystal_colour colorless
_exptl_crystal_density_diffrn 1.184
_exptl_crystal_density_method 'not measured'
_exptl_crystal_description block
_exptl_crystal_F_000 576
_exptl_crystal_size_max 0.23
_exptl_crystal_size_mid 0.21
_exptl_crystal_size_min 0.19
_refine_diff_density_max 0.204
_refine_diff_density_min -0.254
_refine_diff_density_rms 0.044
_refine_ls_abs_structure_details 'Flack H D (1983), Acta Cryst. A39, 876-881'
_refine_ls_abs_structure_Flack 0.2(16)
_refine_ls_extinction_method none
_refine_ls_goodness_of_fit_ref 1.039
_refine_ls_hydrogen_treatment constr
_refine_ls_matrix_type full
_refine_ls_number_parameters 362
_refine_ls_number_reflns 5547
_refine_ls_number_restraints 85
_refine_ls_restrained_S_all 1.109
_refine_ls_R_factor_all 0.0919
_refine_ls_R_factor_gt 0.0521
_refine_ls_shift/su_max 0.000
_refine_ls_shift/su_mean 0.000
_refine_ls_structure_factor_coef Fsqd
_refine_ls_weighting_details 'calc w=1/[\s^2^(Fo^2^)+(0.0560P)^2^+0.2372P] where P=(Fo^2^+2Fc^2^)/3'
_refine_ls_weighting_scheme calc
_refine_ls_wR_factor_gt 0.1121
_refine_ls_wR_factor_ref 0.1348
_reflns_number_gt 3606
_reflns_number_total 5547
_reflns_threshold_expression >2sigma(I)
_cod_data_source_file ol301331t_si_004.cif
_cod_data_source_block p21
_cod_depositor_comments
;
The following automatic conversions were performed:

'_symmetry_cell_setting' value 'Monoclinic' changed to 'monoclinic'
according to /home/saulius/struct/CIF-dictionaries/cif_core.dic
dictionary named 'cif_core.dic' version 2.4.2 from 2011-04-26.

Automatic conversion script
Id: cif_fix_values 1891 2012-01-12 08:04:46Z andrius 

 Adding full bibliography for 1508287--1508289.cif.
;
_cod_original_sg_symbol_H-M P2(1)
_cod_database_code 1508288

loop_
_symmetry_equiv_pos_as_xyz
'x, y, z'
'-x, y+1/2, -z'

loop_
_atom_site_label
_atom_site_type_symbol
_atom_site_fract_x
_atom_site_fract_y
_atom_site_fract_z
_atom_site_U_iso_or_equiv
_atom_site_adp_type
_atom_site_occupancy
_atom_site_symmetry_multiplicity
_atom_site_calc_flag
_atom_site_refinement_flags
C1 C 0.3482(3) 0.5328(3) 0.2517(2) 0.0532(8) Uani 1 1 d .
H1 H 0.3803 0.4620 0.2225 0.064 Uiso 1 1 calc R
C2 C 0.2130(3) 0.5122(4) 0.2727(3) 0.0724(11) Uani 1 1 d .
H2A H 0.1852 0.5790 0.3094 0.087 Uiso 1 1 calc R
H2B H 0.2129 0.4459 0.3202 0.087 Uiso 1 1 calc R
C3 C 0.1191(3) 0.4907(3) 0.1688(3) 0.0714(10) Uani 1 1 d .
H3A H 0.1419 0.4198 0.1352 0.086 Uiso 1 1 calc R
H3B H 0.0336 0.4815 0.1855 0.086 Uiso 1 1 calc R
C4 C 0.1210(3) 0.5907(3) 0.0914(3) 0.0588(9) Uani 1 1 d .
C5 C 0.2560(3) 0.6094(3) 0.0683(3) 0.0538(8) Uani 1 1 d .
H5A H 0.2563 0.6751 0.0201 0.065 Uiso 1 1 calc R
H5B H 0.2825 0.5417 0.0320 0.065 Uiso 1 1 calc R
C6 C 0.3512(3) 0.6312(3) 0.1718(2) 0.0457(7) Uani 1 1 d .
H6 H 0.3219 0.7007 0.2053 0.055 Uiso 1 1 calc R
C7 C 0.4869(3) 0.6573(2) 0.1509(2) 0.0433(7) Uani 1 1 d .
H7 H 0.5459 0.6460 0.2192 0.052 Uiso 1 1 calc R
C8 C 0.5355(3) 0.5840(3) 0.0643(2) 0.0466(7) Uani 1 1 d .
H8 H 0.5012 0.5058 0.0692 0.056 Uiso 1 1 calc R
C9 C 0.6810(3) 0.5733(3) 0.0816(3) 0.0566(8) Uani 1 1 d .
H9A H 0.7066 0.5486 0.0144 0.068 Uiso 1 1 calc R
H9B H 0.7184 0.6488 0.0998 0.068 Uiso 1 1 calc R
C10 C 0.7328(3) 0.4898(3) 0.1689(3) 0.0520(8) Uani 1 1 d .
C11 C 0.7216(3) 0.3720(3) 0.1510(3) 0.0657(10) Uani 1 1 d .
H11 H 0.6816 0.3454 0.0837 0.079 Uiso 1 1 calc R
C12 C 0.7678(4) 0.2928(3) 0.2301(3) 0.0811(12) Uani 1 1 d .
H12 H 0.7590 0.2139 0.2160 0.097 Uiso 1 1 calc R
C13 C 0.8268(4) 0.3304(3) 0.3297(3) 0.0862(12) Uani 1 1 d U
C14 C 0.8395(3) 0.4474(3) 0.3487(3) 0.0682(10) Uani 1 1 d .
H14 H 0.8802 0.4737 0.4158 0.082 Uiso 1 1 calc R
C15 C 0.7932(3) 0.5249(3) 0.2702(3) 0.0608(9) Uani 1 1 d .
H15 H 0.8023 0.6036 0.2851 0.073 Uiso 1 1 calc R
C16 C 0.4862(5) 0.4693(4) 0.4115(4) 0.0922(14) Uani 1 1 d .
H16A H 0.5388 0.4255 0.3696 0.111 Uiso 1 1 calc R
H16B H 0.4190 0.4187 0.4278 0.111 Uiso 1 1 calc R
C17 C 0.5663(4) 0.5091(4) 0.5145(3) 0.0782(12) Uani 1 1 d .
C18 C 0.6677(5) 0.4432(6) 0.5611(4) 0.1156(15) Uani 1 1 d U
H18 H 0.6868 0.3745 0.5285 0.139 Uiso 1 1 calc R
C19 C 0.7446(5) 0.4804(6) 0.6606(4) 0.1218(14) Uani 1 1 d U
H19 H 0.8143 0.4372 0.6939 0.146 Uiso 1 1 calc R
C20 C 0.7121(6) 0.5791(7) 0.7029(5) 0.1347(15) Uani 1 1 d U
H20 H 0.7628 0.6056 0.7660 0.162 Uiso 1 1 calc R
C21 C 0.6128(6) 0.6417(6) 0.6612(4) 0.1368(15) Uani 1 1 d U
H21 H 0.5929 0.7086 0.6960 0.164 Uiso 1 1 calc R
C22 C 0.5378(6) 0.6078(6) 0.5653(4) 0.1253(16) Uani 1 1 d U
H22 H 0.4678 0.6524 0.5352 0.150 Uiso 1 1 calc R
C23 C 0.5195(3) 0.8564(3) 0.2060(3) 0.0607(9) Uani 1 1 d .
H23A H 0.4595 0.8414 0.2548 0.073 Uiso 1 1 calc R
H23B H 0.5037 0.9340 0.1774 0.073 Uiso 1 1 calc R
C24 C 0.6523(3) 0.8501(3) 0.2678(3) 0.0558(8) Uani 1 1 d .
C25 C 0.6770(4) 0.8096(3) 0.3728(3) 0.0779(11) Uani 1 1 d .
H25 H 0.6100 0.7860 0.4069 0.093 Uiso 1 1 calc R
C26 C 0.8022(6) 0.8042(4) 0.4273(4) 0.1010(16) Uani 1 1 d .
H26 H 0.8189 0.7777 0.4984 0.121 Uiso 1 1 calc R
C27 C 0.9023(5) 0.8383(4) 0.3763(5) 0.1054(17) Uani 1 1 d .
H27 H 0.9861 0.8339 0.4126 0.126 Uiso 1 1 calc R
C28 C 0.8775(4) 0.8778(4) 0.2740(5) 0.0924(13) Uani 1 1 d .
H28 H 0.9446 0.9009 0.2397 0.111 Uiso 1 1 calc R
C29 C 0.7543(4) 0.8844(3) 0.2199(3) 0.0711(10) Uani 1 1 d .
H29 H 0.7390 0.9126 0.1494 0.085 Uiso 1 1 calc R
C30 C 0.0539(4) 0.7049(4) 0.1162(4) 0.0890(13) Uani 1 1 d .
H30A H -0.0001 0.6964 0.1709 0.107 Uiso 1 1 calc R
H30B H 0.1121 0.7697 0.1327 0.107 Uiso 1 1 calc R
C31 C -0.0209(4) 0.7065(4) -0.0006(5) 0.1021(16) Uani 1 1 d .
H31A H -0.1127 0.7142 -0.0050 0.123 Uiso 1 1 calc R
H31B H 0.0116 0.7616 -0.0477 0.123 Uiso 1 1 calc R
C32 C 0.0227(4) 0.5860(4) -0.0123(4) 0.0816(12) Uani 1 1 d .
C33 C 0.8709(6) 0.1397(4) 0.3999(5) 0.140(2) Uani 1 1 d U
H33A H 0.7857 0.1158 0.3695 0.210 Uiso 1 1 calc R
H33B H 0.8970 0.1015 0.4681 0.210 Uiso 1 1 calc R
H33C H 0.9284 0.1193 0.3514 0.210 Uiso 1 1 calc R
N1 N 0.4847(3) 0.6281(3) -0.0460(2) 0.0576(7) Uani 1 1 d .
N2 N 0.5458(3) 0.7095(3) -0.0737(2) 0.0694(8) Uani 1 1 d .
N3 N 0.5967(4) 0.7835(4) -0.1070(3) 0.1046(13) Uani 1 1 d .
O1 O 0.4313(2) 0.56443(19) 0.34999(17) 0.0611(6) Uani 1 1 d .
O2 O 0.8733(3) 0.2601(3) 0.4158(3) 0.1152(10) Uani 1 1 d U
O3 O 0.49766(19) 0.77537(17) 0.11859(17) 0.0524(5) Uani 1 1 d .
O4 O -0.0110(3) 0.5101(3) -0.0749(3) 0.1230(13) Uani 1 1 d .

loop_
_atom_site_aniso_label
_atom_site_aniso_U_11
_atom_site_aniso_U_22
_atom_site_aniso_U_33
_atom_site_aniso_U_23
_atom_site_aniso_U_13
_atom_site_aniso_U_12
C1 0.061(2) 0.054(2) 0.0460(18) 0.0005(16) 0.0122(15) -0.0065(16)
C2 0.071(2) 0.080(3) 0.071(2) 0.007(2) 0.024(2) -0.017(2)
C3 0.055(2) 0.071(2) 0.090(3) 0.006(2) 0.019(2) -0.0110(18)
C4 0.0456(18) 0.059(2) 0.072(2) -0.0035(18) 0.0106(16) 0.0013(16)
C5 0.0448(17) 0.060(2) 0.0565(19) 0.0037(16) 0.0083(14) 0.0022(15)
C6 0.0459(17) 0.0430(17) 0.0502(18) -0.0029(15) 0.0141(14) 0.0018(14)
C7 0.0443(17) 0.0423(18) 0.0435(17) 0.0035(14) 0.0074(13) 0.0006(13)
C8 0.0491(17) 0.0451(17) 0.0471(18) 0.0040(14) 0.0124(14) 0.0018(14)
C9 0.0495(18) 0.060(2) 0.064(2) 0.0027(17) 0.0191(15) 0.0011(16)
C10 0.0394(16) 0.0470(19) 0.072(2) -0.0077(17) 0.0167(15) 0.0039(14)
C11 0.067(2) 0.055(2) 0.068(2) -0.0135(19) -0.0060(18) 0.0079(18)
C12 0.100(3) 0.046(2) 0.089(3) -0.020(2) -0.011(2) 0.012(2)
C13 0.105(3) 0.054(2) 0.086(2) -0.0088(18) -0.026(2) 0.0251(18)
C14 0.067(2) 0.061(2) 0.070(2) -0.013(2) -0.0086(18) 0.0104(18)
C15 0.057(2) 0.046(2) 0.079(3) -0.0168(19) 0.0101(19) -0.0011(16)
C16 0.111(3) 0.086(3) 0.071(3) 0.020(2) -0.007(2) -0.001(3)
C17 0.089(3) 0.092(3) 0.053(2) 0.019(2) 0.010(2) -0.018(2)
C18 0.100(3) 0.169(4) 0.079(3) 0.026(3) 0.020(2) 0.003(3)
C19 0.107(3) 0.172(4) 0.085(2) 0.028(3) 0.011(2) -0.007(3)
C20 0.140(3) 0.165(4) 0.090(2) 0.019(2) -0.006(2) -0.026(3)
C21 0.167(3) 0.149(3) 0.084(2) 0.010(2) -0.009(2) -0.021(3)
C22 0.165(4) 0.133(4) 0.069(2) 0.012(3) -0.008(3) -0.016(3)
C23 0.066(2) 0.046(2) 0.072(2) -0.0107(18) 0.0166(18) -0.0043(17)
C24 0.064(2) 0.0453(18) 0.060(2) -0.0162(16) 0.0154(17) -0.0066(16)
C25 0.097(3) 0.076(3) 0.062(2) -0.015(2) 0.017(2) 0.007(2)
C26 0.142(5) 0.089(4) 0.062(3) -0.016(2) -0.011(3) 0.024(3)
C27 0.091(4) 0.095(4) 0.117(4) -0.045(3) -0.021(3) 0.009(3)
C28 0.075(3) 0.087(3) 0.114(4) -0.033(3) 0.014(3) -0.010(2)
C29 0.073(2) 0.070(3) 0.071(2) -0.015(2) 0.014(2) -0.014(2)
C30 0.061(2) 0.080(3) 0.129(4) -0.013(3) 0.025(2) 0.013(2)
C31 0.050(2) 0.085(3) 0.166(5) 0.029(3) 0.001(3) 0.006(2)
C32 0.055(2) 0.091(3) 0.095(3) 0.006(3) 0.005(2) -0.012(2)
C33 0.190(5) 0.073(3) 0.133(4) 0.007(3) -0.040(4) 0.032(3)
N1 0.0674(17) 0.0597(18) 0.0471(16) 0.0070(14) 0.0137(13) 0.0017(15)
N2 0.087(2) 0.066(2) 0.0604(19) 0.0155(17) 0.0259(16) 0.0118(19)
N3 0.139(3) 0.089(3) 0.097(3) 0.036(2) 0.049(3) 0.004(3)
O1 0.0721(15) 0.0649(16) 0.0454(13) 0.0020(11) 0.0070(11) -0.0066(12)
O2 0.154(2) 0.0691(17) 0.102(2) -0.0030(15) -0.0379(18) 0.0262(17)
O3 0.0603(13) 0.0403(12) 0.0571(13) 0.0008(10) 0.0113(10) -0.0031(10)
O4 0.115(3) 0.119(3) 0.117(3) -0.013(3) -0.033(2) -0.008(2)

loop_
_atom_type_symbol
_atom_type_description
_atom_type_scat_dispersion_real
_atom_type_scat_dispersion_imag
_atom_type_scat_source
C C 0.0033 0.0016 'International Tables Vol C Tables 4.2.6.8 and 6.1.1.4'
H H 0.0000 0.0000 'International Tables Vol C Tables 4.2.6.8 and 6.1.1.4'
N N 0.0061 0.0033 'International Tables Vol C Tables 4.2.6.8 and 6.1.1.4'
O O 0.0106 0.0060 'International Tables Vol C Tables 4.2.6.8 and 6.1.1.4'

loop_
_geom_angle_atom_site_label_1
_geom_angle_atom_site_label_2
_geom_angle_atom_site_label_3
_geom_angle
O1 C1 C6 107.3(2)
O1 C1 C2 110.6(3)
C6 C1 C2 110.9(3)
O1 C1 H1 109.3
C6 C1 H1 109.3
C2 C1 H1 109.3
C1 C2 C3 112.2(3)
C1 C2 H2A 109.2
C3 C2 H2A 109.2
C1 C2 H2B 109.2
C3 C2 H2B 109.2
H2A C2 H2B 107.9
C4 C3 C2 110.3(3)
C4 C3 H3A 109.6
C2 C3 H3A 109.6
C4 C3 H3B 109.6
C2 C3 H3B 109.6
H3A C3 H3B 108.1
C3 C4 C5 110.2(3)
C3 C4 C32 116.1(3)
C5 C4 C32 112.0(3)
C3 C4 C30 117.7(3)
C5 C4 C30 113.2(3)
C32 C4 C30 86.0(3)
C4 C5 C6 111.8(3)
C4 C5 H5A 109.2
C6 C5 H5A 109.2
C4 C5 H5B 109.2
C6 C5 H5B 109.2
H5A C5 H5B 107.9
C1 C6 C5 110.7(2)
C1 C6 C7 112.5(2)
C5 C6 C7 113.2(2)
C1 C6 H6 106.7
C5 C6 H6 106.7
C7 C6 H6 106.7
O3 C7 C8 105.9(2)
O3 C7 C6 110.8(2)
C8 C7 C6 116.7(2)
O3 C7 H7 107.7
C8 C7 H7 107.7
C6 C7 H7 107.7
N1 C8 C9 111.1(2)
N1 C8 C7 110.9(2)
C9 C8 C7 113.4(2)
N1 C8 H8 107.0
C9 C8 H8 107.0
C7 C8 H8 107.0
C10 C9 C8 113.3(2)
C10 C9 H9A 108.9
C8 C9 H9A 108.9
C10 C9 H9B 108.9
C8 C9 H9B 108.9
H9A C9 H9B 107.7
C11 C10 C15 116.8(3)
C11 C10 C9 120.5(3)
C15 C10 C9 122.7(3)
C12 C11 C10 121.8(3)
C12 C11 H11 119.1
C10 C11 H11 119.1
C13 C12 C11 119.9(3)
C13 C12 H12 120.1
C11 C12 H12 120.1
C12 C13 O2 125.2(3)
C12 C13 C14 119.1(4)
O2 C13 C14 115.7(3)
C15 C14 C13 120.6(3)
C15 C14 H14 119.7
C13 C14 H14 119.7
C14 C15 C10 121.8(3)
C14 C15 H15 119.1
C10 C15 H15 119.1
O1 C16 C17 110.8(4)
O1 C16 H16A 109.5
C17 C16 H16A 109.5
O1 C16 H16B 109.5
C17 C16 H16B 109.5
H16A C16 H16B 108.1
C22 C17 C18 119.1(5)
C22 C17 C16 121.5(4)
C18 C17 C16 119.3(5)
C17 C18 C19 119.7(6)
C17 C18 H18 120.1
C19 C18 H18 120.1
C20 C19 C18 117.1(6)
C20 C19 H19 121.4
C18 C19 H19 121.4
C21 C20 C19 124.0(7)
C21 C20 H20 118.0
C19 C20 H20 118.0
C20 C21 C22 119.8(7)
C20 C21 H21 120.1
C22 C21 H21 120.1
C17 C22 C21 120.2(6)
C17 C22 H22 119.9
C21 C22 H22 119.9
O3 C23 C24 112.6(3)
O3 C23 H23A 109.1
C24 C23 H23A 109.1
O3 C23 H23B 109.1
C24 C23 H23B 109.1
H23A C23 H23B 107.8
C25 C24 C29 118.4(4)
C25 C24 C23 121.6(3)
C29 C24 C23 120.0(3)
C24 C25 C26 119.8(4)
C24 C25 H25 120.1
C26 C25 H25 120.1
C27 C26 C25 120.2(4)
C27 C26 H26 119.9
C25 C26 H26 119.9
C28 C27 C26 119.7(5)
C28 C27 H27 120.2
C26 C27 H27 120.2
C27 C28 C29 120.5(5)
C27 C28 H28 119.7
C29 C28 H28 119.7
C28 C29 C24 121.4(4)
C28 C29 H29 119.3
C24 C29 H29 119.3
C31 C30 C4 90.0(3)
C31 C30 H30A 113.6
C4 C30 H30A 113.6
C31 C30 H30B 113.6
C4 C30 H30B 113.6
H30A C30 H30B 110.9
C32 C31 C30 87.9(3)
C32 C31 H31A 114.0
C30 C31 H31A 114.0
C32 C31 H31B 114.0
C30 C31 H31B 114.0
H31A C31 H31B 111.2
O4 C32 C31 133.9(4)
O4 C32 C4 132.4(4)
C31 C32 C4 93.6(4)
O2 C33 H33A 109.5
O2 C33 H33B 109.5
H33A C33 H33B 109.5
O2 C33 H33C 109.5
H33A C33 H33C 109.5
H33B C33 H33C 109.5
N2 N1 C8 113.6(3)
N3 N2 N1 174.7(4)
C16 O1 C1 114.1(3)
C13 O2 C33 118.6(4)
C23 O3 C7 114.6(2)

loop_
_geom_bond_atom_site_label_1
_geom_bond_atom_site_label_2
_geom_bond_distance
C1 O1 1.436(4)
C1 C6 1.520(4)
C1 C2 1.520(5)
C1 H1 0.9800
C2 C3 1.521(5)
C2 H2A 0.9700
C2 H2B 0.9700
C3 C4 1.512(5)
C3 H3A 0.9700
C3 H3B 0.9700
C4 C5 1.523(4)
C4 C32 1.524(6)
C4 C30 1.555(5)
C5 C6 1.524(4)
C5 H5A 0.9700
C5 H5B 0.9700
C6 C7 1.536(4)
C6 H6 0.9800
C7 O3 1.433(4)
C7 C8 1.532(4)
C7 H7 0.9800
C8 N1 1.487(4)
C8 C9 1.527(4)
C8 H8 0.9800
C9 C10 1.491(5)
C9 H9A 0.9700
C9 H9B 0.9700
C10 C11 1.381(5)
C10 C15 1.384(5)
C11 C12 1.378(5)
C11 H11 0.9300
C12 C13 1.370(5)
C12 H12 0.9300
C13 O2 1.373(5)
C13 C14 1.375(5)
C14 C15 1.359(5)
C14 H14 0.9300
C15 H15 0.9300
C16 O1 1.411(5)
C16 C17 1.494(6)
C16 H16A 0.9700
C16 H16B 0.9700
C17 C22 1.364(7)
C17 C18 1.367(6)
C18 C19 1.436(7)
C18 H18 0.9300
C19 C20 1.329(9)
C19 H19 0.9300
C20 C21 1.311(8)
C20 H20 0.9300
C21 C22 1.382(7)
C21 H21 0.9300
C22 H22 0.9300
C23 O3 1.429(4)
C23 C24 1.491(5)
C23 H23A 0.9700
C23 H23B 0.9700
C24 C25 1.379(5)
C24 C29 1.381(5)
C25 C26 1.390(7)
C25 H25 0.9300
C26 C27 1.385(7)
C26 H26 0.9300
C27 C28 1.345(7)
C27 H27 0.9300
C28 C29 1.370(6)
C28 H28 0.9300
C29 H29 0.9300
C30 C31 1.543(6)
C30 H30A 0.9700
C30 H30B 0.9700
C31 C32 1.482(6)
C31 H31A 0.9700
C31 H31B 0.9700
C32 O4 1.191(5)
C33 O2 1.406(6)
C33 H33A 0.9600
C33 H33B 0.9600
C33 H33C 0.9600
N1 N2 1.225(4)
N2 N3 1.128(5)

loop_
_geom_torsion_atom_site_label_1
_geom_torsion_atom_site_label_2
_geom_torsion_atom_site_label_3
_geom_torsion_atom_site_label_4
_geom_torsion
O1 C1 C2 C3 174.1(3)
C6 C1 C2 C3 55.2(4)
C1 C2 C3 C4 -56.6(4)
C2 C3 C4 C5 56.8(4)
C2 C3 C4 C32 -174.7(3)
C2 C3 C4 C30 -75.0(4)
C3 C4 C5 C6 -57.4(4)
C32 C4 C5 C6 171.9(3)
C30 C4 C5 C6 76.7(4)
O1 C1 C6 C5 -174.9(2)
C2 C1 C6 C5 -54.0(3)
O1 C1 C6 C7 57.4(3)
C2 C1 C6 C7 178.3(3)
C4 C5 C6 C1 55.9(3)
C4 C5 C6 C7 -176.7(3)
C1 C6 C7 O3 -153.7(2)
C5 C6 C7 O3 79.9(3)
C1 C6 C7 C8 85.0(3)
C5 C6 C7 C8 -41.3(4)
O3 C7 C8 N1 -43.4(3)
C6 C7 C8 N1 80.4(3)
O3 C7 C8 C9 82.4(3)
C6 C7 C8 C9 -153.8(3)
N1 C8 C9 C10 -157.5(3)
C7 C8 C9 C10 76.8(3)
C8 C9 C10 C11 75.3(4)
C8 C9 C10 C15 -104.5(4)
C15 C10 C11 C12 0.1(5)
C9 C10 C11 C12 -179.6(3)
C10 C11 C12 C13 0.0(6)
C11 C12 C13 O2 178.0(4)
C11 C12 C13 C14 -0.4(7)
C12 C13 C14 C15 0.6(7)
O2 C13 C14 C15 -177.9(4)
C13 C14 C15 C10 -0.5(6)
C11 C10 C15 C14 0.1(5)
C9 C10 C15 C14 179.9(3)
O1 C16 C17 C22 30.7(6)
O1 C16 C17 C18 -151.6(4)
C22 C17 C18 C19 -1.8(7)
C16 C17 C18 C19 -179.6(4)
C17 C18 C19 C20 0.1(8)
C18 C19 C20 C21 2.1(10)
C19 C20 C21 C22 -2.5(10)
C18 C17 C22 C21 1.5(8)
C16 C17 C22 C21 179.2(5)
C20 C21 C22 C17 0.5(9)
O3 C23 C24 C25 -111.5(3)
O3 C23 C24 C29 68.0(4)
C29 C24 C25 C26 0.0(5)
C23 C24 C25 C26 179.5(3)
C24 C25 C26 C27 -0.6(6)
C25 C26 C27 C28 0.7(7)
C26 C27 C28 C29 -0.1(7)
C27 C28 C29 C24 -0.6(6)
C25 C24 C29 C28 0.6(5)
C23 C24 C29 C28 -178.9(3)
C3 C4 C30 C31 -129.0(3)
C5 C4 C30 C31 100.6(3)
C32 C4 C30 C31 -11.6(3)
C4 C30 C31 C32 11.9(3)
C30 C31 C32 O4 163.5(6)
C30 C31 C32 C4 -12.2(3)
C3 C4 C32 O4 -44.8(6)
C5 C4 C32 O4 82.8(6)
C30 C4 C32 O4 -163.7(5)
C3 C4 C32 C31 131.1(3)
C5 C4 C32 C31 -101.3(3)
C30 C4 C32 C31 12.1(3)
C9 C8 N1 N2 -44.4(4)
C7 C8 N1 N2 82.6(3)
C8 N1 N2 N3 170(4)
C17 C16 O1 C1 -177.4(3)
C6 C1 O1 C16 -152.0(3)
C2 C1 O1 C16 87.0(4)
C12 C13 O2 C33 5.7(8)
C14 C13 O2 C33 -175.9(5)
C24 C23 O3 C7 73.3(3)
C8 C7 O3 C23 -150.3(2)
C6 C7 O3 C23 82.3(3)
